data_2000101
loop_
_publ_author_name
'Gimbert, Yves'
'Robert, Fr\'ed\'eric'
'Durif, Andr\'e'
'Averbuch, Marie-Th\'er\`ese'
'Kann, Nina'
'Greene, Andrew E.'

_publ_section_title
;
 Synthesis and Characterization of New Binuclear Co(0) Complexes with
 Diphosphinoamine Ligands. A Potential Approach for Asymmetric
 Pauson-Khand Reactions
;
_journal_coden_ASTM JOCEAH
_journal_issue 10
_journal_name_full 'The Journal of Organic Chemistry'
_journal_page_first 3492
_journal_page_last 3497
_journal_paper_doi 10.1021/jo982245o
_journal_volume 64
_journal_year 1999
_chemical_formula_sum 'C25 H23 N P2'
_space_group_IT_number 4
_symmetry_cell_setting monoclinic
_symmetry_space_group_name_Hall 'P 2yb'
_symmetry_space_group_name_H-M 'P 1 21 1'
_cell_angle_alpha 90
_cell_angle_beta 105.06(4)
_cell_angle_gamma 90
_cell_formula_units_Z 2
_cell_length_a 10.091(6)
_cell_length_b 10.002(2)
_cell_length_c 11.524(3)
_cell_volume 1123.171
_diffrn_ambient_temperature ?
_exptl_crystal_colour colorless
_exptl_crystal_density_diffrn 1.181
_refine_ls_R_factor_gt 0.032
_refine_ls_wR_factor_gt 0.032
_cod_depositor_comments
;
 Updated bibliographic information.

 Antanas Vaitkus,
 2019-10-10
;
_cod_original_sg_symbol_H-M 'P 21'
_cod_original_formula_sum 'C25 H23 N1 P2'
_cod_database_code 2000101

loop_
_symmetry_equiv_pos_site_id
_symmetry_equiv_pos_as_xyz
1 x,y,z
2 -x,1/2+y,-z

loop_
_atom_site_label
_atom_site_type_symbol
_atom_site_fract_x
_atom_site_fract_y
_atom_site_fract_z
P1 P 0.80701(3) 0.10062(6) 0.63377(3)
P2 P 0.76952(4) 0.07439(6) 0.87119(3)
N1 N 0.8158(1) 0.00000 0.7546(1)
C1 C 0.8596(2) -0.1400(2) 0.7578(2)
C2 C 0.9754(1) 0.0761(2) 0.6040(1)
C3 C 1.0723(2) 0.1740(2) 0.6485(2)
C4 C 1.2030(2) 0.1653(2) 0.6310(2)
C5 C 1.2376(2) 0.0594(3) 0.5690(2)
C6 C 1.1443(2) -0.0391(2) 0.5263(2)
C7 C 1.0128(2) -0.0313(2) 0.5428(1)
C8 C 0.6921(1) 0.0097(2) 0.5083(1)
C9 C 0.6883(2) 0.0458(2) 0.3908(2)
C10 C 0.5914(2) -0.0110(3) 0.2942(2)
C11 C 0.4997(2) -0.1011(3) 0.3131(2)
C12 C 0.4997(2) -0.1365(3) 0.4298(2)
C13 C 0.5954(2) -0.0809(2) 0.5261(2)
C14 C 0.9174(2) 0.0457(2) 0.9990(1)
C15 C 0.9023(2) 0.0541(2) 1.1158(1)
C16 C 1.0129(2) 0.0396(2) 1.2143(2)
C17 C 1.1413(2) 0.0186(3) 1.1999(2)
C18 C 1.1584(2) 0.0137(3) 1.0848(2)
C19 C 1.0496(2) 0.0296(2) 0.9862(2)
C20 C 0.6462(2) -0.0462(2) 0.9027(1)
C21 C 0.5095(2) -0.0216(3) 0.8427(2)
C22 C 0.4079(2) -0.1053(4) 0.8618(2)
C23 C 0.4406(3) -0.2103(3) 0.9394(2)
C24 C 0.5749(3) -0.2371(3) 0.9981(2)
C25 C 0.6792(2) -0.1548(2) 0.9803(2)
H1 H 0.88000 -0.18000 0.83000
H2 H 0.97000 -0.14000 0.77000
H3 H 0.82000 -0.19000 0.70000
H4 H 1.04000 0.24000 0.69000
H5 H 1.25000 0.24000 0.65000
H6 H 1.32000 0.05000 0.56000
H7 H 1.16000 -0.12000 0.48000
H8 H 0.94000 -0.10000 0.51000
H9 H 0.76000 0.11000 0.37000
H10 H 0.58000 0.02000 0.20000
H11 H 0.44000 -0.14000 0.25000
H12 H 0.44000 -0.22000 0.43000
H13 H 0.60000 -0.10000 0.60000
H14 H 0.81000 0.07000 1.13000
H15 H 1.00000 0.05000 1.30000
H16 H 1.22000 0.01000 1.26000
H17 H 1.24000 0.02000 1.08000
H18 H 1.06000 0.04000 0.91000
H19 H 0.48000 0.06000 0.79000
H20 H 0.33000 -0.09000 0.82000
H21 H 0.39000 -0.26000 0.96000
H22 H 0.60000 -0.31000 1.05000
H23 H 0.79000 -0.17000 1.02000

loop_
_atom_type_symbol
_atom_type_radius_bond
C 0.68
H 0.23
N 0.68
P 1.05
